data_4068974
loop_
_publ_author_name
'Samantaray, Manoja K.'
'Shaikh, Mobin M.'
'Ghosh, Prasenjit'

_publ_section_title
;
 Rare [(NHC)2Ni-OH]-Type Terminal Nickel Hydroxo and [(NHC)2Ni]-Type
 Complexes ofN/O-Functionalized N-Heterocyclic Carbenes as Precatalysts
 for Highly Desirable Base-Free Michael Reactions in Air at Ambient
 Temperature
;
_journal_issue 7
_journal_name_full Organometallics
_journal_page_first 2267
_journal_paper_doi 10.1021/om801186f
_journal_volume 28
_journal_year 2009
_chemical_formula_sum 'C42 H43 N7 Ni O2'
_chemical_formula_weight 736.54
_chemical_name_systematic
;
 ?
;
_space_group_IT_number 14
_symmetry_cell_setting monoclinic
_symmetry_space_group_name_Hall '-P 2yn'
_symmetry_space_group_name_H-M 'P 1 21/n 1'
_atom_sites_solution_hydrogens geom
_atom_sites_solution_primary direct
_atom_sites_solution_secondary difmap
_audit_creation_method SHELXL-97
_cell_angle_alpha 90.00
_cell_angle_beta 92.123(2)
_cell_angle_gamma 90.00
_cell_formula_units_Z 4
_cell_length_a 10.6399(2)
_cell_length_b 25.3622(8)
_cell_length_c 13.8146(4)
_cell_measurement_reflns_used 8609
_cell_measurement_temperature 150(2)
_cell_measurement_theta_max 32.6162
_cell_measurement_theta_min 2.9412
_cell_volume 3725.33(17)
_computing_cell_refinement 'CrysAlis RED, Oxford Diffraction Ltd.,'
_computing_data_collection 'CrysAlis CCD, Oxford Diffraction Ltd.,'
_computing_data_reduction 'CrysAlis RED, Oxford Diffraction Ltd.,'
_computing_molecular_graphics Ortep3
_computing_publication_material Shelx97
_computing_structure_refinement 'SHELXL-97 (Sheldrick, 1997)'
_computing_structure_solution 'SHELXS-97 (Sheldrick, 1997)'
_diffrn_ambient_temperature 120(2)
_diffrn_detector_area_resol_mean 15.9948
_diffrn_measured_fraction_theta_full 0.997
_diffrn_measured_fraction_theta_max 0.997
_diffrn_measurement_device_type 'OXFORD DIFFRACTION XCALIBUR-S'
_diffrn_measurement_method \w/q-scan
_diffrn_radiation_monochromator graphite
_diffrn_radiation_source 'Enhance (Mo) X-ray Source'
_diffrn_radiation_type MoK\a
_diffrn_radiation_wavelength 0.71073
_diffrn_reflns_av_R_equivalents 0.0326
_diffrn_reflns_av_sigmaI/netI 0.0475
_diffrn_reflns_limit_h_max 12
_diffrn_reflns_limit_h_min -11
_diffrn_reflns_limit_k_max 27
_diffrn_reflns_limit_k_min -30
_diffrn_reflns_limit_l_max 16
_diffrn_reflns_limit_l_min -16
_diffrn_reflns_number 20660
_diffrn_reflns_theta_full 25.00
_diffrn_reflns_theta_max 25.00
_diffrn_reflns_theta_min 2.95
_exptl_absorpt_coefficient_mu 0.567
_exptl_absorpt_correction_T_max 0.9048
_exptl_absorpt_correction_T_min 0.8619
_exptl_absorpt_correction_type multi-scan
_exptl_absorpt_process_details
;
CrysAlis RED, Oxford Diffraction Ltd.,
Version 1.171.31.7 (release 18-10-2006 CrysAlis171 .NET)
(compiled Oct 18 2006,16:28:17)
Empirical absorption correction using spherical harmonics,
 implemented in SCALE3 ABSPACK scaling algorithm.
;
_exptl_crystal_colour pale-yellow
_exptl_crystal_density_diffrn 1.313
_exptl_crystal_density_method 'not measured'
_exptl_crystal_description block
_exptl_crystal_F_000 1552
_exptl_crystal_size_max 0.27
_exptl_crystal_size_mid 0.22
_exptl_crystal_size_min 0.18
_refine_diff_density_max 0.279
_refine_diff_density_min -0.249
_refine_diff_density_rms 0.041
_refine_ls_extinction_method none
_refine_ls_goodness_of_fit_ref 0.992
_refine_ls_hydrogen_treatment riding
_refine_ls_matrix_type full
_refine_ls_number_parameters 474
_refine_ls_number_reflns 6558
_refine_ls_number_restraints 0
_refine_ls_restrained_S_all 0.992
_refine_ls_R_factor_all 0.0536
_refine_ls_R_factor_gt 0.0314
_refine_ls_shift/su_max 0.001
_refine_ls_shift/su_mean 0.000
_refine_ls_structure_factor_coef Fsqd
_refine_ls_weighting_details 'calc w=1/[\s^2^(Fo^2^)+(0.0367P)^2^+0.0000P] where P=(Fo^2^+2Fc^2^)/3'
_refine_ls_weighting_scheme calc
_refine_ls_wR_factor_gt 0.0677
_refine_ls_wR_factor_ref 0.0733
_reflns_number_gt 4761
_reflns_number_total 6558
_reflns_threshold_expression >2sigma(I)
_cod_data_source_file om801186f_si_003.cif
_cod_data_source_block pg171
_cod_depositor_comments
;
The following automatic conversions were performed:

'_symmetry_cell_setting' value 'Monoclinic' changed to 'monoclinic'
according to /home/saulius/struct/CIF-dictionaries/cif_core.dic
dictionary named 'cif_core.dic' version 2.4.2 from 2011-04-26.

Automatic conversion script
Id: cif_fix_values 1715 2011-07-08 13:25:40Z adriana 
;
_cod_original_sg_symbol_H-M 'P 21/n'
_cod_database_code 4068974

loop_
_symmetry_equiv_pos_as_xyz
'x, y, z'
'-x+1/2, y+1/2, -z+1/2'
'-x, -y, -z'
'x-1/2, -y-1/2, z-1/2'

loop_
_atom_site_label
_atom_site_type_symbol
_atom_site_fract_x
_atom_site_fract_y
_atom_site_fract_z
_atom_site_U_iso_or_equiv
_atom_site_adp_type
_atom_site_occupancy
_atom_site_symmetry_multiplicity
_atom_site_calc_flag
_atom_site_refinement_flags
Ni1 Ni 0.16198(2) 0.175948(10) 0.509449(18) 0.02244(8) Uani 1 1 d .
O1 O 0.51217(11) 0.24001(5) 0.56208(10) 0.0284(3) Uani 1 1 d .
O2 O 0.15772(11) 0.12411(5) 0.60844(10) 0.0293(3) Uani 1 1 d .
N1 N 0.11968(13) 0.22237(6) 0.31509(11) 0.0246(4) Uani 1 1 d .
N2 N 0.24645(13) 0.26529(6) 0.40948(11) 0.0226(4) Uani 1 1 d .
N3 N 0.33945(13) 0.18554(6) 0.53837(11) 0.0202(4) Uani 1 1 d .
N4 N -0.10242(14) 0.21124(8) 0.50209(12) 0.0356(5) Uani 1 1 d .
N5 N -0.07751(14) 0.12766(8) 0.51176(13) 0.0365(5) Uani 1 1 d .
N6 N 0.08418(15) 0.04631(7) 0.67334(14) 0.0387(5) Uani 1 1 d .
C1 C 0.17276(15) 0.22189(8) 0.40667(14) 0.0222(4) Uani 1 1 d .
C2 C 0.23919(17) 0.29256(8) 0.32324(15) 0.0303(5) Uani 1 1 d .
H2 H 0.2818 0.3244 0.3087 0.036 Uiso 1 1 calc R
C3 C 0.16073(18) 0.26567(8) 0.26401(15) 0.0308(5) Uani 1 1 d .
H3 H 0.1374 0.2746 0.1990 0.037 Uiso 1 1 calc R
C4 C 0.04097(17) 0.18074(8) 0.27133(15) 0.0310(5) Uani 1 1 d .
H4A H -0.0023 0.1947 0.2120 0.037 Uiso 1 1 calc R
H4B H -0.0243 0.1707 0.3171 0.037 Uiso 1 1 calc R
C5 C 0.11459(17) 0.13247(8) 0.24566(14) 0.0274(5) Uani 1 1 d .
C6 C 0.06834(19) 0.08238(9) 0.26368(16) 0.0390(6) Uani 1 1 d .
H6 H -0.0091 0.0787 0.2951 0.047 Uiso 1 1 calc R
C7 C 0.1331(2) 0.03758(9) 0.23670(17) 0.0438(6) Uani 1 1 d .
H7 H 0.1000 0.0037 0.2500 0.053 Uiso 1 1 calc R
C8 C 0.2447(2) 0.04210(9) 0.19084(16) 0.0392(6) Uani 1 1 d .
H8 H 0.2887 0.0115 0.1714 0.047 Uiso 1 1 calc R
C9 C 0.2923(2) 0.09142(9) 0.17334(16) 0.0381(6) Uani 1 1 d .
H9 H 0.3701 0.0948 0.1423 0.046 Uiso 1 1 calc R
C10 C 0.22853(18) 0.13625(9) 0.20035(15) 0.0321(5) Uani 1 1 d .
H10 H 0.2630 0.1700 0.1878 0.039 Uiso 1 1 calc R
C11 C 0.32881(17) 0.27804(8) 0.49268(15) 0.0264(4) Uani 1 1 d .
H11A H 0.2777 0.2931 0.5443 0.032 Uiso 1 1 calc R
H11B H 0.3895 0.3053 0.4735 0.032 Uiso 1 1 calc R
C12 C 0.40099(16) 0.23084(8) 0.53307(14) 0.0223(4) Uani 1 1 d .
C13 C 0.41141(15) 0.14266(7) 0.58023(14) 0.0218(4) Uani 1 1 d .
C14 C 0.43549(17) 0.14126(8) 0.68012(15) 0.0298(5) Uani 1 1 d .
C15 C 0.3748(2) 0.17979(10) 0.74501(15) 0.0420(6) Uani 1 1 d .
H15A H 0.4052 0.2154 0.7312 0.063 Uiso 1 1 calc R
H15B H 0.3959 0.1709 0.8127 0.063 Uiso 1 1 calc R
H15C H 0.2834 0.1785 0.7338 0.063 Uiso 1 1 calc R
C16 C 0.5126(2) 0.10097(10) 0.71706(18) 0.0442(6) Uani 1 1 d .
H16 H 0.5332 0.0998 0.7845 0.053 Uiso 1 1 calc R
C17 C 0.5591(2) 0.06303(10) 0.6576(2) 0.0475(7) Uani 1 1 d .
H17 H 0.6129 0.0363 0.6839 0.057 Uiso 1 1 calc R
C18 C 0.52843(18) 0.06336(8) 0.56049(19) 0.0388(6) Uani 1 1 d .
H18 H 0.5585 0.0360 0.5204 0.047 Uiso 1 1 calc R
C19 C 0.45358(16) 0.10329(8) 0.51959(15) 0.0274(5) Uani 1 1 d .
C20 C 0.41674(19) 0.10306(9) 0.41416(16) 0.0391(6) Uani 1 1 d .
H20A H 0.4506 0.0714 0.3838 0.059 Uiso 1 1 calc R
H20B H 0.4506 0.1345 0.3833 0.059 Uiso 1 1 calc R
H20C H 0.3248 0.1031 0.4062 0.059 Uiso 1 1 calc R
C21 C -0.01323(17) 0.17307(9) 0.50104(14) 0.0290(5) Uani 1 1 d .
C22 C -0.22028(19) 0.18897(12) 0.51515(17) 0.0497(7) Uani 1 1 d .
H22 H -0.2976 0.2075 0.5188 0.060 Uiso 1 1 calc R
C23 C -0.20480(19) 0.13736(13) 0.52145(17) 0.0514(7) Uani 1 1 d .
H23 H -0.2685 0.1118 0.5308 0.062 Uiso 1 1 calc R
C24 C -0.0772(2) 0.26741(10) 0.50173(17) 0.0434(6) Uani 1 1 d .
H24A H -0.1583 0.2866 0.4976 0.052 Uiso 1 1 calc R
H24B H -0.0307 0.2762 0.4431 0.052 Uiso 1 1 calc R
C25 C -0.00206(19) 0.28664(9) 0.59010(16) 0.0366(6) Uani 1 1 d .
C26 C 0.0060(2) 0.25887(10) 0.67580(17) 0.0433(6) Uani 1 1 d .
H26 H -0.0364 0.2260 0.6806 0.052 Uiso 1 1 calc R
C27 C 0.0748(2) 0.27808(11) 0.75498(19) 0.0529(7) Uani 1 1 d .
H27 H 0.0792 0.2585 0.8136 0.063 Uiso 1 1 calc R
C28 C 0.1369(2) 0.32554(11) 0.7491(2) 0.0549(7) Uani 1 1 d .
H28 H 0.1847 0.3386 0.8033 0.066 Uiso 1 1 calc R
C29 C 0.1292(2) 0.35381(11) 0.6643(2) 0.0562(7) Uani 1 1 d .
H29 H 0.1713 0.3867 0.6599 0.067 Uiso 1 1 calc R
C30 C 0.0606(2) 0.33450(10) 0.58556(19) 0.0488(7) Uani 1 1 d .
H30 H 0.0560 0.3543 0.5272 0.059 Uiso 1 1 calc R
C31 C -0.0128(2) 0.07767(9) 0.52678(18) 0.0435(6) Uani 1 1 d .
H31A H 0.0297 0.0674 0.4671 0.052 Uiso 1 1 calc R
H31B H -0.0742 0.0498 0.5419 0.052 Uiso 1 1 calc R
C32 C 0.08392(17) 0.08335(9) 0.61039(16) 0.0317(5) Uani 1 1 d .
C33 C 0.17113(19) 0.04783(9) 0.75365(16) 0.0347(5) Uani 1 1 d .
C34 C 0.1551(2) 0.08197(9) 0.83097(17) 0.0393(6) Uani 1 1 d .
C35 C 0.0507(2) 0.12262(10) 0.82648(19) 0.0526(7) Uani 1 1 d .
H35A H 0.0481 0.1410 0.8887 0.079 Uiso 1 1 calc R
H35B H -0.0300 0.1050 0.8128 0.079 Uiso 1 1 calc R
H35C H 0.0665 0.1481 0.7750 0.079 Uiso 1 1 calc R
C36 C 0.2367(2) 0.07840(10) 0.91215(18) 0.0459(6) Uani 1 1 d .
H36 H 0.2261 0.1015 0.9653 0.055 Uiso 1 1 calc R
C37 C 0.3327(2) 0.04174(10) 0.91622(19) 0.0493(7) Uani 1 1 d .
H37 H 0.3877 0.0396 0.9718 0.059 Uiso 1 1 calc R
C38 C 0.3479(2) 0.00845(10) 0.83932(19) 0.0448(6) Uani 1 1 d .
H38 H 0.4145 -0.0165 0.8422 0.054 Uiso 1 1 calc R
C39 C 0.26856(19) 0.01027(9) 0.75757(17) 0.0363(6) Uani 1 1 d .
C40 C 0.2867(2) -0.02526(10) 0.67267(19) 0.0503(7) Uani 1 1 d .
H40A H 0.2099 -0.0458 0.6597 0.075 Uiso 1 1 calc R
H40B H 0.3572 -0.0492 0.6871 0.075 Uiso 1 1 calc R
H40C H 0.3048 -0.0040 0.6156 0.075 Uiso 1 1 calc R
C111 C 0.4103(3) 0.44066(14) 0.5441(2) 0.0870(11) Uani 1 1 d .
H11C H 0.4308 0.4109 0.5870 0.130 Uiso 1 1 calc R
H11D H 0.3875 0.4713 0.5830 0.130 Uiso 1 1 calc R
H11E H 0.4834 0.4493 0.5061 0.130 Uiso 1 1 calc R
C222 C 0.3057(3) 0.42664(10) 0.47954(19) 0.0512(7) Uani 1 1 d .
N111 N 0.2246(2) 0.41510(10) 0.42978(19) 0.0714(7) Uani 1 1 d .

loop_
_atom_site_aniso_label
_atom_site_aniso_U_11
_atom_site_aniso_U_22
_atom_site_aniso_U_33
_atom_site_aniso_U_23
_atom_site_aniso_U_13
_atom_site_aniso_U_12
Ni1 0.01523(12) 0.02892(15) 0.02309(14) 0.00345(13) -0.00059(9) -0.00085(11)
O1 0.0201(7) 0.0301(8) 0.0343(8) -0.0003(7) -0.0069(6) -0.0038(6)
O2 0.0216(7) 0.0366(9) 0.0296(8) 0.0093(7) -0.0004(6) -0.0069(6)
N1 0.0203(8) 0.0295(10) 0.0239(9) 0.0018(8) -0.0024(7) 0.0010(7)
N2 0.0198(8) 0.0226(9) 0.0252(9) 0.0014(8) -0.0025(7) 0.0015(7)
N3 0.0165(8) 0.0231(10) 0.0209(8) 0.0014(7) -0.0008(6) -0.0012(7)
N4 0.0202(9) 0.0567(14) 0.0297(10) 0.0009(10) -0.0012(7) 0.0103(9)
N5 0.0200(9) 0.0549(13) 0.0343(11) 0.0078(10) -0.0021(8) -0.0116(8)
N6 0.0341(10) 0.0430(12) 0.0389(11) 0.0146(10) 0.0011(8) -0.0080(8)
C1 0.0150(9) 0.0266(11) 0.0250(11) -0.0019(9) -0.0006(8) 0.0050(8)
C2 0.0271(11) 0.0297(13) 0.0339(13) 0.0094(11) -0.0003(9) 0.0013(9)
C3 0.0304(11) 0.0362(13) 0.0257(12) 0.0091(10) 0.0010(9) 0.0061(10)
C4 0.0223(10) 0.0435(14) 0.0268(11) -0.0004(11) -0.0051(8) -0.0057(9)
C5 0.0275(11) 0.0347(13) 0.0195(11) 0.0009(10) -0.0069(8) -0.0087(9)
C6 0.0339(12) 0.0484(16) 0.0345(13) 0.0043(12) -0.0010(10) -0.0175(11)
C7 0.0593(16) 0.0304(14) 0.0410(15) 0.0059(12) -0.0076(12) -0.0163(12)
C8 0.0515(14) 0.0308(14) 0.0348(14) -0.0034(11) -0.0066(11) -0.0004(11)
C9 0.0371(12) 0.0409(15) 0.0365(14) -0.0031(12) 0.0055(10) -0.0033(10)
C10 0.0342(11) 0.0312(13) 0.0312(12) 0.0017(10) 0.0045(9) -0.0099(9)
C11 0.0235(10) 0.0231(11) 0.0320(12) -0.0027(10) -0.0058(8) -0.0018(9)
C12 0.0204(10) 0.0263(12) 0.0202(10) -0.0023(9) -0.0001(8) 0.0017(9)
C13 0.0144(9) 0.0238(11) 0.0271(11) 0.0031(9) -0.0013(8) -0.0049(8)
C14 0.0273(11) 0.0337(13) 0.0278(12) 0.0058(10) -0.0054(9) -0.0123(9)
C15 0.0463(13) 0.0572(16) 0.0222(11) -0.0037(12) -0.0026(10) -0.0185(12)
C16 0.0378(13) 0.0511(16) 0.0421(15) 0.0249(13) -0.0200(11) -0.0187(12)
C17 0.0301(12) 0.0324(14) 0.079(2) 0.0278(15) -0.0132(12) -0.0039(10)
C18 0.0235(11) 0.0229(12) 0.0701(18) 0.0059(12) 0.0023(11) -0.0006(9)
C19 0.0178(10) 0.0265(12) 0.0381(13) 0.0016(10) 0.0021(9) -0.0054(8)
C20 0.0380(12) 0.0431(14) 0.0368(14) -0.0107(12) 0.0087(10) 0.0016(10)
C21 0.0230(10) 0.0436(13) 0.0203(11) 0.0046(11) -0.0013(8) 0.0003(10)
C22 0.0162(11) 0.099(2) 0.0342(14) 0.0026(15) 0.0002(9) 0.0076(12)
C23 0.0178(11) 0.096(2) 0.0401(15) 0.0129(16) -0.0027(10) -0.0136(13)
C24 0.0375(13) 0.0593(18) 0.0335(13) 0.0070(13) 0.0040(10) 0.0257(12)
C25 0.0328(12) 0.0396(15) 0.0379(14) 0.0002(12) 0.0082(10) 0.0178(10)
C26 0.0466(14) 0.0474(16) 0.0358(14) 0.0019(12) -0.0002(11) 0.0095(11)
C27 0.0663(17) 0.0530(18) 0.0389(15) -0.0051(14) -0.0050(13) 0.0147(14)
C28 0.0542(16) 0.0554(18) 0.0549(18) -0.0188(16) 0.0005(13) 0.0117(14)
C29 0.0604(17) 0.0414(16) 0.068(2) -0.0138(16) 0.0197(15) 0.0036(13)
C30 0.0589(16) 0.0452(17) 0.0433(15) 0.0020(13) 0.0177(12) 0.0217(13)
C31 0.0410(13) 0.0431(15) 0.0456(15) 0.0120(12) -0.0097(11) -0.0153(11)
C32 0.0239(11) 0.0366(14) 0.0348(13) 0.0051(11) 0.0033(9) -0.0056(9)
C33 0.0317(12) 0.0373(14) 0.0357(13) 0.0148(11) 0.0071(10) -0.0041(10)
C34 0.0431(13) 0.0372(14) 0.0381(14) 0.0136(12) 0.0108(11) 0.0036(10)
C35 0.0574(15) 0.0512(17) 0.0500(16) 0.0103(14) 0.0146(12) 0.0158(13)
C36 0.0600(16) 0.0454(16) 0.0325(14) 0.0092(12) 0.0043(12) 0.0017(12)
C37 0.0499(15) 0.0536(17) 0.0441(16) 0.0196(14) -0.0047(12) 0.0004(13)
C38 0.0370(13) 0.0423(15) 0.0556(17) 0.0191(14) 0.0076(12) 0.0055(11)
C39 0.0341(12) 0.0363(14) 0.0392(14) 0.0126(11) 0.0115(10) -0.0025(10)
C40 0.0465(14) 0.0472(16) 0.0583(17) 0.0033(14) 0.0185(12) -0.0018(12)
C111 0.0662(19) 0.114(3) 0.080(2) -0.043(2) -0.0121(17) 0.0071(19)
C222 0.0687(19) 0.0442(17) 0.0406(16) -0.0007(13) 0.0002(14) 0.0078(13)
N111 0.0882(18) 0.0618(17) 0.0628(17) -0.0057(14) -0.0170(14) -0.0023(14)

loop_
_atom_type_symbol
_atom_type_description
_atom_type_scat_dispersion_real
_atom_type_scat_dispersion_imag
_atom_type_scat_source
C C 0.0033 0.0016 'International Tables Vol C Tables 4.2.6.8 and 6.1.1.4'
H H 0.0000 0.0000 'International Tables Vol C Tables 4.2.6.8 and 6.1.1.4'
N N 0.0061 0.0033 'International Tables Vol C Tables 4.2.6.8 and 6.1.1.4'
O O 0.0106 0.0060 'International Tables Vol C Tables 4.2.6.8 and 6.1.1.4'
Ni Ni 0.3393 1.1124 'International Tables Vol C Tables 4.2.6.8 and 6.1.1.4'

loop_
_geom_angle_atom_site_label_1
_geom_angle_atom_site_label_2
_geom_angle_atom_site_label_3
_geom_angle
C1 Ni1 C21 93.86(8)
C1 Ni1 O2 174.95(7)
C21 Ni1 O2 88.13(7)
C1 Ni1 N3 89.51(7)
C21 Ni1 N3 170.20(8)
O2 Ni1 N3 89.28(6)
C32 O2 Ni1 126.62(13)
C1 N1 C3 110.58(16)
C1 N1 C4 125.90(17)
C3 N1 C4 123.22(16)
C1 N2 C2 111.74(16)
C1 N2 C11 122.36(16)
C2 N2 C11 125.75(16)
C12 N3 C13 114.88(14)
C12 N3 Ni1 125.38(13)
C13 N3 Ni1 119.31(11)
C21 N4 C22 110.2(2)
C21 N4 C24 124.89(17)
C22 N4 C24 124.49(19)
C21 N5 C23 111.1(2)
C21 N5 C31 121.34(16)
C23 N5 C31 126.8(2)
C32 N6 C33 119.75(18)
N2 C1 N1 103.82(17)
N2 C1 Ni1 123.05(13)
N1 C1 Ni1 133.10(15)
C3 C2 N2 106.71(17)
C3 C2 H2 126.6
N2 C2 H2 126.6
C2 C3 N1 107.15(17)
C2 C3 H3 126.4
N1 C3 H3 126.4
N1 C4 C5 112.93(15)
N1 C4 H4A 109.0
C5 C4 H4A 109.0
N1 C4 H4B 109.0
C5 C4 H4B 109.0
H4A C4 H4B 107.8
C10 C5 C6 117.7(2)
C10 C5 C4 121.45(19)
C6 C5 C4 120.78(18)
C7 C6 C5 121.2(2)
C7 C6 H6 119.4
C5 C6 H6 119.4
C8 C7 C6 120.2(2)
C8 C7 H7 119.9
C6 C7 H7 119.9
C7 C8 C9 119.2(2)
C7 C8 H8 120.4
C9 C8 H8 120.4
C8 C9 C10 120.9(2)
C8 C9 H9 119.6
C10 C9 H9 119.6
C9 C10 C5 120.7(2)
C9 C10 H10 119.6
C5 C10 H10 119.6
N2 C11 C12 113.38(16)
N2 C11 H11A 108.9
C12 C11 H11A 108.9
N2 C11 H11B 108.9
C12 C11 H11B 108.9
H11A C11 H11B 107.7
O1 C12 N3 127.14(17)
O1 C12 C11 115.41(17)
N3 C12 C11 117.37(15)
C19 C13 C14 121.81(18)
C19 C13 N3 118.69(17)
C14 C13 N3 119.49(18)
C13 C14 C16 117.7(2)
C13 C14 C15 120.73(19)
C16 C14 C15 121.5(2)
C14 C15 H15A 109.5
C14 C15 H15B 109.5
H15A C15 H15B 109.5
C14 C15 H15C 109.5
H15A C15 H15C 109.5
H15B C15 H15C 109.5
C17 C16 C14 121.0(2)
C17 C16 H16 119.5
C14 C16 H16 119.5
C18 C17 C16 120.4(2)
C18 C17 H17 119.8
C16 C17 H17 119.8
C17 C18 C19 120.9(2)
C17 C18 H18 119.6
C19 C18 H18 119.6
C13 C19 C18 118.0(2)
C13 C19 C20 120.79(18)
C18 C19 C20 121.2(2)
C19 C20 H20A 109.5
C19 C20 H20B 109.5
H20A C20 H20B 109.5
C19 C20 H20C 109.5
H20A C20 H20C 109.5
H20B C20 H20C 109.5
N5 C21 N4 104.49(17)
N5 C21 Ni1 122.39(15)
N4 C21 Ni1 132.05(16)
C23 C22 N4 107.4(2)
C23 C22 H22 126.3
N4 C22 H22 126.3
C22 C23 N5 106.8(2)
C22 C23 H23 126.6
N5 C23 H23 126.6
N4 C24 C25 113.95(18)
N4 C24 H24A 108.8
C25 C24 H24A 108.8
N4 C24 H24B 108.8
C25 C24 H24B 108.8
H24A C24 H24B 107.7
C26 C25 C30 118.1(2)
C26 C25 C24 122.8(2)
C30 C25 C24 119.0(2)
C25 C26 C27 120.9(2)
C25 C26 H26 119.5
C27 C26 H26 119.5
C28 C27 C26 120.2(3)
C28 C27 H27 119.9
C26 C27 H27 119.9
C29 C28 C27 119.6(3)
C29 C28 H28 120.2
C27 C28 H28 120.2
C28 C29 C30 120.1(3)
C28 C29 H29 120.0
C30 C29 H29 120.0
C29 C30 C25 121.1(2)
C29 C30 H30 119.4
C25 C30 H30 119.4
N5 C31 C32 109.17(19)
N5 C31 H31A 109.8
C32 C31 H31A 109.8
N5 C31 H31B 109.8
C32 C31 H31B 109.8
H31A C31 H31B 108.3
N6 C32 O2 127.74(19)
N6 C32 C31 115.44(18)
O2 C32 C31 116.80(19)
C34 C33 C39 120.2(2)
C34 C33 N6 121.51(19)
C39 C33 N6 118.0(2)
C33 C34 C36 119.1(2)
C33 C34 C35 120.2(2)
C36 C34 C35 120.7(2)
C34 C35 H35A 109.5
C34 C35 H35B 109.5
H35A C35 H35B 109.5
C34 C35 H35C 109.5
H35A C35 H35C 109.5
H35B C35 H35C 109.5
C37 C36 C34 120.9(2)
C37 C36 H36 119.5
C34 C36 H36 119.5
C38 C37 C36 119.4(2)
C38 C37 H37 120.3
C36 C37 H37 120.3
C37 C38 C39 121.7(2)
C37 C38 H38 119.2
C39 C38 H38 119.2
C38 C39 C33 118.7(2)
C38 C39 C40 121.8(2)
C33 C39 C40 119.5(2)
C39 C40 H40A 109.5
C39 C40 H40B 109.5
H40A C40 H40B 109.5
C39 C40 H40C 109.5
H40A C40 H40C 109.5
H40B C40 H40C 109.5
C222 C111 H11C 109.5
C222 C111 H11D 109.5
H11C C111 H11D 109.5
C222 C111 H11E 109.5
H11C C111 H11E 109.5
H11D C111 H11E 109.5
N111 C222 C111 179.1(3)

loop_
_geom_bond_atom_site_label_1
_geom_bond_atom_site_label_2
_geom_bond_distance
Ni1 C1 1.844(2)
Ni1 C21 1.8650(18)
Ni1 O2 1.8987(13)
Ni1 N3 1.9310(14)
O1 C12 1.257(2)
O2 C32 1.299(2)
N1 C1 1.366(2)
N1 C3 1.385(2)
N1 C4 1.464(2)
N2 C1 1.351(2)
N2 C2 1.377(2)
N2 C11 1.456(2)
N3 C12 1.326(2)
N3 C13 1.439(2)
N4 C21 1.356(3)
N4 C22 1.393(3)
N4 C24 1.450(3)
N5 C21 1.350(3)
N5 C23 1.388(3)
N5 C31 1.454(3)
N6 C32 1.280(3)
N6 C33 1.418(3)
C2 C3 1.335(3)
C2 H2 0.9500
C3 H3 0.9500
C4 C5 1.503(3)
C4 H4A 0.9900
C4 H4B 0.9900
C5 C10 1.388(3)
C5 C6 1.388(3)
C6 C7 1.387(3)
C6 H6 0.9500
C7 C8 1.372(3)
C7 H7 0.9500
C8 C9 1.374(3)
C8 H8 0.9500
C9 C10 1.383(3)
C9 H9 0.9500
C10 H10 0.9500
C11 C12 1.517(3)
C11 H11A 0.9900
C11 H11B 0.9900
C13 C19 1.389(3)
C13 C14 1.395(3)
C14 C16 1.395(3)
C14 C15 1.489(3)
C15 H15A 0.9800
C15 H15B 0.9800
C15 H15C 0.9800
C16 C17 1.370(3)
C16 H16 0.9500
C17 C18 1.369(3)
C17 H17 0.9500
C18 C19 1.395(3)
C18 H18 0.9500
C19 C20 1.494(3)
C20 H20A 0.9800
C20 H20B 0.9800
C20 H20C 0.9800
C22 C23 1.322(4)
C22 H22 0.9500
C23 H23 0.9500
C24 C25 1.515(3)
C24 H24A 0.9900
C24 H24B 0.9900
C25 C26 1.378(3)
C25 C30 1.387(3)
C26 C27 1.382(3)
C26 H26 0.9500
C27 C28 1.377(4)
C27 H27 0.9500
C28 C29 1.373(4)
C28 H28 0.9500
C29 C30 1.377(4)
C29 H29 0.9500
C30 H30 0.9500
C31 C32 1.525(3)
C31 H31A 0.9900
C31 H31B 0.9900
C33 C34 1.390(3)
C33 C39 1.407(3)
C34 C36 1.396(3)
C34 C35 1.515(3)
C35 H35A 0.9800
C35 H35B 0.9800
C35 H35C 0.9800
C36 C37 1.380(3)
C36 H36 0.9500
C37 C38 1.371(3)
C37 H37 0.9500
C38 C39 1.385(3)
C38 H38 0.9500
C39 C40 1.497(3)
C40 H40A 0.9800
C40 H40B 0.9800
C40 H40C 0.9800
C111 C222 1.445(4)
C111 H11C 0.9800
C111 H11D 0.9800
C111 H11E 0.9800
C222 N111 1.122(3)

loop_
_geom_torsion_atom_site_label_1
_geom_torsion_atom_site_label_2
_geom_torsion_atom_site_label_3
_geom_torsion_atom_site_label_4
_geom_torsion
C1 Ni1 O2 C32 -73.2(8)
C21 Ni1 O2 C32 40.06(17)
N3 Ni1 O2 C32 -149.39(16)
C1 Ni1 N3 C12 39.38(17)
C21 Ni1 N3 C12 -70.9(5)
O2 Ni1 N3 C12 -145.52(16)
C1 Ni1 N3 C13 -148.58(15)
C21 Ni1 N3 C13 101.2(5)
O2 Ni1 N3 C13 26.53(14)
C2 N2 C1 N1 0.7(2)
C11 N2 C1 N1 -175.28(16)
C2 N2 C1 Ni1 179.13(13)
C11 N2 C1 Ni1 3.2(2)
C3 N1 C1 N2 -0.3(2)
C4 N1 C1 N2 173.55(16)
C3 N1 C1 Ni1 -178.52(14)
C4 N1 C1 Ni1 -4.7(3)
C21 Ni1 C1 N2 133.40(16)
O2 Ni1 C1 N2 -113.5(7)
N3 Ni1 C1 N2 -37.40(15)
C21 Ni1 C1 N1 -48.65(19)
O2 Ni1 C1 N1 64.4(8)
N3 Ni1 C1 N1 140.56(18)
C1 N2 C2 C3 -0.8(2)
C11 N2 C2 C3 174.96(17)
N2 C2 C3 N1 0.6(2)
C1 N1 C3 C2 -0.2(2)
C4 N1 C3 C2 -174.22(17)
C1 N1 C4 C5 -73.0(2)
C3 N1 C4 C5 100.1(2)
N1 C4 C5 C10 -44.3(3)
N1 C4 C5 C6 137.95(19)
C10 C5 C6 C7 -0.5(3)
C4 C5 C6 C7 177.34(19)
C5 C6 C7 C8 -0.3(3)
C6 C7 C8 C9 0.9(3)
C7 C8 C9 C10 -0.7(3)
C8 C9 C10 C5 -0.1(3)
C6 C5 C10 C9 0.7(3)
C4 C5 C10 C9 -177.10(18)
C1 N2 C11 C12 43.8(2)
C2 N2 C11 C12 -131.52(19)
C13 N3 C12 O1 -1.6(3)
Ni1 N3 C12 O1 170.80(14)
C13 N3 C12 C11 -178.01(16)
Ni1 N3 C12 C11 -5.7(2)
N2 C11 C12 O1 142.16(17)
N2 C11 C12 N3 -41.0(2)
C12 N3 C13 C19 -105.80(19)
Ni1 N3 C13 C19 81.34(18)
C12 N3 C13 C14 75.1(2)
Ni1 N3 C13 C14 -97.79(18)
C19 C13 C14 C16 5.1(3)
N3 C13 C14 C16 -175.79(16)
C19 C13 C14 C15 -171.57(17)
N3 C13 C14 C15 7.5(3)
C13 C14 C16 C17 -2.4(3)
C15 C14 C16 C17 174.24(19)
C14 C16 C17 C18 -1.3(3)
C16 C17 C18 C19 2.5(3)
C14 C13 C19 C18 -4.0(3)
N3 C13 C19 C18 176.89(16)
C14 C13 C19 C20 174.38(18)
N3 C13 C19 C20 -4.7(3)
C17 C18 C19 C13 0.1(3)
C17 C18 C19 C20 -178.24(19)
C23 N5 C21 N4 -1.3(2)
C31 N5 C21 N4 -171.95(19)
C23 N5 C21 Ni1 168.20(15)
C31 N5 C21 Ni1 -2.5(3)
C22 N4 C21 N5 1.0(2)
C24 N4 C21 N5 174.00(19)
C22 N4 C21 Ni1 -166.94(16)
C24 N4 C21 Ni1 6.0(3)
C1 Ni1 C21 N5 138.77(17)
O2 Ni1 C21 N5 -36.58(17)
N3 Ni1 C21 N5 -111.3(5)
C1 Ni1 C21 N4 -55.0(2)
O2 Ni1 C21 N4 129.6(2)
N3 Ni1 C21 N4 54.9(6)
C21 N4 C22 C23 -0.5(3)
C24 N4 C22 C23 -173.5(2)
N4 C22 C23 N5 -0.3(3)
C21 N5 C23 C22 1.0(3)
C31 N5 C23 C22 171.1(2)
C21 N4 C24 C25 -62.8(3)
C22 N4 C24 C25 109.2(2)
N4 C24 C25 C26 -20.5(3)
N4 C24 C25 C30 160.28(18)
C30 C25 C26 C27 -0.2(3)
C24 C25 C26 C27 -179.4(2)
C25 C26 C27 C28 -0.2(4)
C26 C27 C28 C29 0.5(4)
C27 C28 C29 C30 -0.5(4)
C28 C29 C30 C25 0.2(4)
C26 C25 C30 C29 0.2(3)
C24 C25 C30 C29 179.5(2)
C21 N5 C31 C32 51.8(3)
C23 N5 C31 C32 -117.3(2)
C33 N6 C32 O2 1.4(3)
C33 N6 C32 C31 179.67(19)
Ni1 O2 C32 N6 175.58(17)
Ni1 O2 C32 C31 -2.7(3)
N5 C31 C32 N6 133.3(2)
N5 C31 C32 O2 -48.3(3)
C32 N6 C33 C34 75.0(3)
C32 N6 C33 C39 -110.9(2)
C39 C33 C34 C36 0.0(3)
N6 C33 C34 C36 174.0(2)
C39 C33 C34 C35 179.6(2)
N6 C33 C34 C35 -6.3(3)
C33 C34 C36 C37 0.2(3)
C35 C34 C36 C37 -179.4(2)
C34 C36 C37 C38 0.1(4)
C36 C37 C38 C39 -0.6(4)
C37 C38 C39 C33 0.8(3)
C37 C38 C39 C40 178.7(2)
C34 C33 C39 C38 -0.5(3)
N6 C33 C39 C38 -174.72(19)
C34 C33 C39 C40 -178.41(19)
N6 C33 C39 C40 7.3(3)
